data_2231700
loop_
_publ_author_name
'Abou, Akoun'
'Djand\'e, Abdoulaye'
'Sessouma, Bintou'
'Saba, Adama'
'Kakou-Yao, Rita'

_publ_section_title
;
 2-Oxochromen-4-yl 4-(dimethylamino)benzoate
;
_journal_coeditor_code TK2767
_journal_issue 9
_journal_name_full 'Acta Crystallographica Section E'
_journal_page_first o2269
_journal_page_last o2270
_journal_paper_doi 10.1107/S1600536811030844
_journal_volume 67
_journal_year 2011
_chemical_formula_iupac 'C18 H15 N1 O4'
_chemical_formula_moiety 'C18 H15 N1 O4'
_chemical_formula_sum 'C18 H15 N O4'
_chemical_formula_weight 309.32
_chemical_melting_point 445
_chemical_name_systematic
;
2-Oxochromen-4-yl 4-(dimethylamino)benzoate
;
_space_group_IT_number 2
_symmetry_cell_setting triclinic
_symmetry_space_group_name_Hall '-P 1'
_symmetry_space_group_name_H-M 'P -1'
_atom_sites_solution_hydrogens geom
_atom_sites_solution_primary direct
_atom_sites_solution_secondary difmap
_audit_creation_method CRYSTALS_ver_12.85
_cell_angle_alpha 92.307(3)
_cell_angle_beta 103.9350(10)
_cell_angle_gamma 109.852(2)
_cell_formula_units_Z 2
_cell_length_a 7.4939(2)
_cell_length_b 10.2361(3)
_cell_length_c 10.6620(3)
_cell_measurement_reflns_used 8424
_cell_measurement_temperature 298
_cell_measurement_theta_max 28.723
_cell_measurement_theta_min 1.986
_cell_volume 739.92(4)
_computing_cell_refinement 'DENZO/SCALEPACK (Otwinowski & Minor, 1997)'
_computing_data_collection 'COLLECT (Nonius, 2001)'
_computing_data_reduction 'DENZO/SCALEPACK (Otwinowski & Minor, 1997)'
_computing_molecular_graphics 'PLATON (Spek, 2009)'
_computing_publication_material 'CRYSTALS (Betteridge <i>et al.</i>, 2003)'
_computing_structure_refinement 'CRYSTALS (Betteridge <i>et al.</i>, 2003)'
_computing_structure_solution 'SIR92 (Altomare <i>et al.</i>, 1994)'
_diffrn_ambient_temperature 298
_diffrn_measured_fraction_theta_full 0.98
_diffrn_measured_fraction_theta_max 0.937
_diffrn_measurement_device_type 'Nonius KappaCCD'
_diffrn_measurement_method '\f and \w'
_diffrn_radiation_monochromator graphite
_diffrn_radiation_source 'fine-focus sealed tube'
_diffrn_radiation_type 'Mo K\a'
_diffrn_radiation_wavelength 0.71073
_diffrn_reflns_av_R_equivalents 0.024
_diffrn_reflns_limit_h_max 9
_diffrn_reflns_limit_h_min -9
_diffrn_reflns_limit_k_max 13
_diffrn_reflns_limit_k_min -13
_diffrn_reflns_limit_l_max 14
_diffrn_reflns_limit_l_min -14
_diffrn_reflns_number 8424
_diffrn_reflns_theta_full 25.85
_diffrn_reflns_theta_max 28.723
_diffrn_reflns_theta_min 1.986
_diffrn_standards_number 0
_exptl_absorpt_coefficient_mu 0.099
_exptl_absorpt_correction_type none
_exptl_crystal_colour colourless
_exptl_crystal_density_diffrn 1.388
_exptl_crystal_density_method 'not measured'
_exptl_crystal_description Parallelepiped
_exptl_crystal_F_000 324
_exptl_crystal_size_max 0.50
_exptl_crystal_size_mid 0.40
_exptl_crystal_size_min 0.30
_refine_diff_density_max 0.23
_refine_diff_density_min -0.20
_refine_ls_extinction_method none
_refine_ls_goodness_of_fit_ref 0.9753
_refine_ls_hydrogen_treatment constr
_refine_ls_matrix_type full
_refine_ls_number_constraints 60
_refine_ls_number_parameters 208
_refine_ls_number_reflns 3585
_refine_ls_number_restraints 0
_refine_ls_R_factor_gt 0.0475
_refine_ls_shift/su_max 0.00023
_refine_ls_structure_factor_coef Fsqd
_refine_ls_weighting_details
;
Method= Modified Sheldrick
w=1/[\s^2^(F^2^) + (0.05P)^2^ + 0.22P], where P=[max(Fo^2^,0) + 2Fc^2^]/3
;
_refine_ls_weighting_scheme calc
_refine_ls_wR_factor_gt 0.1111
_refine_ls_wR_factor_ref 0.1195
_reflns_number_gt 2897
_reflns_number_total 3590
_reflns_threshold_expression I>2\s(I)
_cod_data_source_file tk2767.cif
_cod_data_source_block I
_cod_original_formula_sum 'C18 H15 N1 O4'
_cod_database_code 2231700
_cod_database_fobs_code 2231700

loop_
_symmetry_equiv_pos_as_xyz
x,y,z
-x,-y,-z

loop_
_atom_site_type_symbol
_atom_site_label
_atom_site_fract_x
_atom_site_fract_y
_atom_site_fract_z
_atom_site_U_iso_or_equiv
_atom_site_adp_type
_atom_site_occupancy
O O1 0.16941(15) 0.34698(9) -0.00111(8) 0.0462 Uani 1.0000
C C2 0.13553(19) 0.27238(13) -0.11979(11) 0.0385 Uani 1.0000
C C3 0.16678(17) 0.14123(12) -0.10953(12) 0.0363 Uani 1.0000
C C4 0.12326(18) 0.05485(13) -0.22545(12) 0.0396 Uani 1.0000
O O5 0.05704(15) 0.09384(10) -0.34457(9) 0.0493 Uani 1.0000
C C6 0.0349(2) 0.22168(15) -0.35487(13) 0.0480 Uani 1.0000
C C7 0.0715(2) 0.31027(14) -0.23575(13) 0.0453 Uani 1.0000
O O8 -0.0149(2) 0.24941(13) -0.46358(10) 0.0703 Uani 1.0000
C C9 0.1466(2) -0.07411(14) -0.22593(15) 0.0499 Uani 1.0000
C C10 0.2154(2) -0.11591(15) -0.10867(16) 0.0531 Uani 1.0000
C C11 0.2611(2) -0.03116(15) 0.00810(15) 0.0504 Uani 1.0000
C C12 0.2373(2) 0.09635(14) 0.00783(13) 0.0436 Uani 1.0000
C C13 0.26101(19) 0.49181(13) 0.02252(12) 0.0394 Uani 1.0000
O O14 0.31022(19) 0.56038(11) -0.06000(10) 0.0605 Uani 1.0000
C C15 0.29273(18) 0.54219(12) 0.15893(11) 0.0361 Uani 1.0000
C C16 0.40333(19) 0.68335(13) 0.20353(12) 0.0399 Uani 1.0000
C C17 0.4486(2) 0.73643(14) 0.33261(13) 0.0438 Uani 1.0000
C C18 0.38190(19) 0.64988(14) 0.42412(12) 0.0399 Uani 1.0000
N N19 0.42952(19) 0.70056(13) 0.55279(11) 0.0513 Uani 1.0000
C C20 0.3356(3) 0.61733(19) 0.64173(14) 0.0591 Uani 1.0000
C C21 0.5486(4) 0.8446(2) 0.59983(17) 0.0903 Uani 1.0000
C C22 0.2647(2) 0.50796(14) 0.37750(12) 0.0422 Uani 1.0000
C C23 0.22417(19) 0.45612(13) 0.24879(12) 0.0402 Uani 1.0000
H H71 0.0500 0.3963 -0.2441 0.0557 Uiso 1.0000
H H91 0.1132 -0.1320 -0.3079 0.0600 Uiso 1.0000
H H101 0.2329 -0.2053 -0.1062 0.0641 Uiso 1.0000
H H111 0.3097 -0.0605 0.0902 0.0601 Uiso 1.0000
H H121 0.2673 0.1552 0.0875 0.0528 Uiso 1.0000
H H161 0.4492 0.7442 0.1416 0.0485 Uiso 1.0000
H H171 0.5265 0.8322 0.3594 0.0528 Uiso 1.0000
H H201 0.3856 0.6702 0.7280 0.0885 Uiso 1.0000
H H203 0.1930 0.5921 0.6121 0.0885 Uiso 1.0000
H H202 0.3622 0.5286 0.6450 0.0885 Uiso 1.0000
H H211 0.5837 0.8563 0.6932 0.1350 Uiso 1.0000
H H213 0.4752 0.9046 0.5672 0.1350 Uiso 1.0000
H H212 0.6655 0.8711 0.5708 0.1350 Uiso 1.0000
H H221 0.2121 0.4466 0.4367 0.0519 Uiso 1.0000
H H231 0.1484 0.3589 0.2193 0.0481 Uiso 1.0000

loop_
_atom_site_aniso_label
_atom_site_aniso_U_11
_atom_site_aniso_U_22
_atom_site_aniso_U_33
_atom_site_aniso_U_12
_atom_site_aniso_U_13
_atom_site_aniso_U_23
O1 0.0692(6) 0.0362(5) 0.0336(4) 0.0168(4) 0.0184(4) 0.0015(4)
C2 0.0442(7) 0.0376(6) 0.0332(6) 0.0136(5) 0.0122(5) 0.0005(5)
C3 0.0355(6) 0.0348(6) 0.0363(6) 0.0096(5) 0.0109(5) 0.0019(5)
C4 0.0397(6) 0.0371(6) 0.0375(6) 0.0095(5) 0.0095(5) 0.0001(5)
O5 0.0631(6) 0.0452(5) 0.0345(5) 0.0183(5) 0.0072(4) -0.0028(4)
C6 0.0555(8) 0.0498(8) 0.0358(6) 0.0196(6) 0.0069(6) 0.0016(6)
C7 0.0571(8) 0.0444(7) 0.0378(6) 0.0241(6) 0.0105(6) 0.0042(5)
O8 0.1030(10) 0.0720(8) 0.0340(5) 0.0396(7) 0.0038(5) 0.0047(5)
C9 0.0537(8) 0.0389(7) 0.0534(8) 0.0137(6) 0.0140(6) -0.0039(6)
C10 0.0543(8) 0.0396(7) 0.0668(9) 0.0197(6) 0.0150(7) 0.0058(6)
C11 0.0500(8) 0.0478(8) 0.0534(8) 0.0194(6) 0.0104(6) 0.0122(6)
C12 0.0467(7) 0.0439(7) 0.0382(6) 0.0149(6) 0.0099(5) 0.0052(5)
C13 0.0487(7) 0.0361(6) 0.0357(6) 0.0171(5) 0.0133(5) 0.0045(5)
O14 0.0936(8) 0.0462(6) 0.0392(5) 0.0159(5) 0.0266(5) 0.0087(4)
C15 0.0419(6) 0.0361(6) 0.0331(6) 0.0161(5) 0.0124(5) 0.0044(5)
C16 0.0461(7) 0.0368(6) 0.0379(6) 0.0129(5) 0.0159(5) 0.0076(5)
C17 0.0477(7) 0.0367(6) 0.0415(7) 0.0090(5) 0.0120(5) 0.0012(5)
C18 0.0423(7) 0.0456(7) 0.0324(6) 0.0185(5) 0.0077(5) 0.0033(5)
N19 0.0632(8) 0.0545(7) 0.0319(5) 0.0193(6) 0.0086(5) 0.0011(5)
C20 0.0716(10) 0.0777(11) 0.0347(7) 0.0325(9) 0.0179(7) 0.0104(7)
C21 0.1312(19) 0.0643(11) 0.0409(9) 0.0037(11) 0.0096(10) -0.0089(8)
C22 0.0506(7) 0.0418(7) 0.0366(6) 0.0160(6) 0.0163(5) 0.0102(5)
C23 0.0474(7) 0.0344(6) 0.0385(6) 0.0128(5) 0.0139(5) 0.0048(5)

loop_
_atom_type_symbol
_atom_type_scat_Cromer_Mann_a1
_atom_type_scat_Cromer_Mann_a2
_atom_type_scat_Cromer_Mann_a3
_atom_type_scat_Cromer_Mann_a4
_atom_type_scat_Cromer_Mann_b1
_atom_type_scat_Cromer_Mann_b2
_atom_type_scat_Cromer_Mann_b3
_atom_type_scat_Cromer_Mann_b4
_atom_type_scat_Cromer_Mann_c
_atom_type_scat_dispersion_real
_atom_type_scat_dispersion_imag
_atom_type_scat_source
C 2.3100 1.0200 1.5886 0.8650 20.8439 10.2075 0.5687 51.6512 0.2156 0.0033 0.0016 'International Tables Vol C 4.2.6.8 and 6.1.1.4'
H 0.4930 0.3229 0.1402 0.0408 10.5109 26.1257 3.1424 57.7998 0.0030 0.0000 0.0000 'International Tables Vol C 4.2.6.8 and 6.1.1.4'
N 12.2126 3.1322 2.0125 1.1663 0.0057 9.8933 28.9975 0.5826 -11.5290 0.0061 0.0033 'International Tables Vol C 4.2.6.8 and 6.1.1.4'
O 3.0485 2.2868 1.5463 0.8670 13.2771 5.7011 0.3239 32.9089 0.2508 0.0106 0.0060 'International Tables Vol C 4.2.6.8 and 6.1.1.4'

loop_
_geom_angle_atom_site_label_1
_geom_angle_atom_site_label_2
_geom_angle_atom_site_label_3
_geom_angle
_geom_angle_publ_flag
C2 O1 C13 122.05(10) no
O1 C2 C3 113.36(10) no
O1 C2 C7 125.23(12) no
C3 C2 C7 121.35(11) no
C2 C3 C4 117.02(11) no
C2 C3 C12 124.46(11) no
C4 C3 C12 118.52(12) no
C3 C4 O5 121.54(11) no
C3 C4 C9 121.44(12) no
O5 C4 C9 117.02(11) no
C4 O5 C6 121.54(10) no
O5 C6 C7 117.73(11) no
O5 C6 O8 116.75(12) no
C7 C6 O8 125.52(14) no
C6 C7 C2 120.70(12) no
C6 C7 H71 116.9 no
C2 C7 H71 122.4 no
C4 C9 C10 118.74(13) no
C4 C9 H91 119.3 no
C10 C9 H91 121.9 no
C9 C10 C11 120.87(13) no
C9 C10 H101 120.4 no
C11 C10 H101 118.7 no
C10 C11 C12 120.06(13) no
C10 C11 H111 120.8 no
C12 C11 H111 119.2 no
C3 C12 C11 120.37(12) no
C3 C12 H121 118.8 no
C11 C12 H121 120.8 no
O1 C13 O14 122.43(11) no
O1 C13 C15 110.44(10) no
O14 C13 C15 127.08(12) no
C13 C15 C16 118.18(11) no
C13 C15 C23 123.81(11) no
C16 C15 C23 117.98(11) no
C15 C16 C17 121.34(11) no
C15 C16 H161 118.6 no
C17 C16 H161 120.1 no
C16 C17 C18 120.99(12) no
C16 C17 H171 118.8 no
C18 C17 H171 120.2 no
C17 C18 N19 121.52(12) no
C17 C18 C22 117.38(11) no
N19 C18 C22 121.10(12) no
C18 N19 C20 120.85(12) no
C18 N19 C21 120.98(13) no
C20 N19 C21 117.41(13) no
N19 C20 H201 109.4 no
N19 C20 H203 110.3 no
H201 C20 H203 109.8 no
N19 C20 H202 110.5 no
H201 C20 H202 109.5 no
H203 C20 H202 107.3 no
N19 C21 H211 108.5 no
N19 C21 H213 110.0 no
H211 C21 H213 109.9 no
N19 C21 H212 110.5 no
H211 C21 H212 109.4 no
H213 C21 H212 108.5 no
C18 C22 C23 120.82(12) no
C18 C22 H221 119.6 no
C23 C22 H221 119.6 no
C15 C23 C22 121.45(12) no
C15 C23 H231 118.7 no
C22 C23 H231 119.9 no

loop_
_geom_bond_atom_site_label_1
_geom_bond_atom_site_label_2
_geom_bond_distance
_geom_bond_publ_flag
O1 C2 1.3728(14) no
O1 C13 1.3885(15) no
C2 C3 1.4430(17) no
C2 C7 1.3373(18) no
C3 C4 1.3920(16) no
C3 C12 1.3958(17) no
C4 O5 1.3749(15) no
C4 C9 1.3892(18) no
O5 C6 1.3794(17) no
C6 C7 1.4425(18) no
C6 O8 1.2056(16) no
C7 H71 0.952 no
C9 C10 1.376(2) no
C9 H91 0.965 no
C10 C11 1.388(2) no
C10 H101 0.967 no
C11 C12 1.3764(19) no
C11 H111 0.965 no
C12 H121 0.954 no
C13 O14 1.1970(15) no
C13 C15 1.4586(16) no
C15 C16 1.3937(17) no
C15 C23 1.3985(17) no
C16 C17 1.3762(17) no
C16 H161 0.969 no
C17 C18 1.4110(18) no
C17 H171 0.944 no
C18 N19 1.3637(16) no
C18 C22 1.4121(18) no
N19 C20 1.4490(19) no
N19 C21 1.433(2) no
C20 H201 0.967 no
C20 H203 0.976 no
C20 H202 0.994 no
C21 H211 0.958 no
C21 H213 0.977 no
C21 H212 0.956 no
C22 C23 1.3742(17) no
C22 H221 0.965 no
C23 H231 0.958 no

loop_
_geom_hbond_atom_site_label_D
_geom_hbond_atom_site_label_H
_geom_hbond_atom_site_label_A
_geom_hbond_site_symmetry_A
_geom_hbond_distance_DH
_geom_hbond_distance_HA
_geom_hbond_distance_DA
_geom_hbond_angle_DHA
_geom_hbond_publ_flag
C9 H91 O8 2_554 0.96 2.49 3.449(2) 171 yes
C7 H71 Cg3 2_565 0.95 2.84 3.429(2) 121 yes
C20 H202 Cg3 2_666 0.99 2.91 3.777(2) 146 yes

loop_
_cod_related_entry_id
_cod_related_entry_database
_cod_related_entry_code
1 ChemSpider 30656976
